data_4081610
loop_
_publ_author_name
'Yi, Weiyin'
'Huang, Shujian'
'Zhang, Jie'
'Chen, Zhenxia'
'Zhou, Xigeng'

_publ_section_title
;
 Reactivity of Scorpionate-Anchored Yttrium Alkyl Primary Amido Complexes
 toward Carbodiimides. Insertion Selectivity of Y--NHAr and Y--CH2Ph Bonds
;
_journal_issue 19
_journal_name_full Organometallics
_journal_page_first 5409
_journal_paper_doi 10.1021/om400698j
_journal_volume 32
_journal_year 2013
_chemical_formula_sum 'C36 H57 B N9 O2 Y'
_chemical_formula_weight 747.63
_chemical_name_systematic
; 
 ? 
;
_space_group_IT_number 14
_symmetry_cell_setting monoclinic
_symmetry_space_group_name_Hall '-P 2yn'
_symmetry_space_group_name_H-M 'P 1 21/n 1'
_atom_sites_solution_hydrogens geom
_atom_sites_solution_primary direct
_atom_sites_solution_secondary difmap
_audit_creation_method SHELXL-97
_cell_angle_alpha 90.00
_cell_angle_beta 101.302(4)
_cell_angle_gamma 90.00
_cell_formula_units_Z 4
_cell_length_a 10.117(3)
_cell_length_b 17.313(5)
_cell_length_c 22.763(7)
_cell_measurement_reflns_used 3012
_cell_measurement_temperature 293(2)
_cell_measurement_theta_max 24.36
_cell_measurement_theta_min 2.39
_cell_volume 3910(2)
_computing_cell_refinement 'Bruker SMART'
_computing_data_collection 'Bruker SMART'
_computing_data_reduction 'Bruker SAINT'
_computing_molecular_graphics 'Bruker SHELXTL'
_computing_publication_material 'Bruker SHELXTL'
_computing_structure_refinement 'SHELXL-97 (Sheldrick, 1997)'
_computing_structure_solution 'SHELXS-97 (Sheldrick, 1990)'
_diffrn_ambient_temperature 293(2)
_diffrn_measured_fraction_theta_full 0.996
_diffrn_measured_fraction_theta_max 0.996
_diffrn_measurement_device_type 'CCD area detector'
_diffrn_measurement_method 'phi and omega scans'
_diffrn_radiation_monochromator graphite
_diffrn_radiation_source 'fine-focus sealed tube'
_diffrn_radiation_type MoK\a
_diffrn_radiation_wavelength 0.71073
_diffrn_reflns_av_R_equivalents 0.0639
_diffrn_reflns_av_sigmaI/netI 0.0898
_diffrn_reflns_limit_h_max 11
_diffrn_reflns_limit_h_min -12
_diffrn_reflns_limit_k_max 21
_diffrn_reflns_limit_k_min -19
_diffrn_reflns_limit_l_max 27
_diffrn_reflns_limit_l_min -21
_diffrn_reflns_number 16849
_diffrn_reflns_theta_full 25.60
_diffrn_reflns_theta_max 25.60
_diffrn_reflns_theta_min 1.49
_exptl_absorpt_coefficient_mu 1.534
_exptl_absorpt_correction_T_max 0.9136
_exptl_absorpt_correction_T_min 0.8373
_exptl_absorpt_correction_type multi-scan
_exptl_absorpt_process_details sadabs
_exptl_crystal_colour colorless
_exptl_crystal_density_diffrn 1.270
_exptl_crystal_density_method 'not measured'
_exptl_crystal_description block
_exptl_crystal_F_000 1584
_exptl_crystal_size_max 0.12
_exptl_crystal_size_mid 0.10
_exptl_crystal_size_min 0.06
_refine_diff_density_max 0.350
_refine_diff_density_min -0.344
_refine_diff_density_rms 0.067
_refine_ls_extinction_method none
_refine_ls_goodness_of_fit_ref 1.003
_refine_ls_hydrogen_treatment mixed
_refine_ls_matrix_type full
_refine_ls_number_parameters 445
_refine_ls_number_reflns 7340
_refine_ls_number_restraints 0
_refine_ls_restrained_S_all 1.003
_refine_ls_R_factor_all 0.1140
_refine_ls_R_factor_gt 0.0538
_refine_ls_shift/su_max 0.001
_refine_ls_shift/su_mean 0.000
_refine_ls_structure_factor_coef Fsqd
_refine_ls_weighting_details 'calc w=1/[\s^2^(Fo^2^)+(0.0490P)^2^+0.8816P] where P=(Fo^2^+2Fc^2^)/3'
_refine_ls_weighting_scheme calc
_refine_ls_wR_factor_gt 0.1036
_refine_ls_wR_factor_ref 0.1227
_reflns_number_gt 4282
_reflns_number_total 7340
_reflns_threshold_expression >2sigma(I)
_cod_data_source_file om400698j_si_002.cif
_cod_data_source_block a20402a
_cod_depositor_comments
;
The following automatic conversions were performed:

'_symmetry_cell_setting' value 'Monoclinic' changed to 'monoclinic'
according to /home/saulius/struct/CIF-dictionaries/cif_core.dic
dictionary named 'cif_core.dic' version 2.4.2 from 2011-04-26.

Automatic conversion script
Id: cif_fix_values 1891 2012-01-12 08:04:46Z andrius 
;
_cod_original_cell_volume 3909.7(19)
_cod_original_sg_symbol_H-M P2(1)/n
_cod_database_code 4081610

loop_
_symmetry_equiv_pos_as_xyz
'x, y, z'
'-x+1/2, y+1/2, -z+1/2'
'-x, -y, -z'
'x-1/2, -y-1/2, z-1/2'

loop_
_atom_site_label
_atom_site_type_symbol
_atom_site_fract_x
_atom_site_fract_y
_atom_site_fract_z
_atom_site_U_iso_or_equiv
_atom_site_adp_type
_atom_site_occupancy
_atom_site_symmetry_multiplicity
_atom_site_calc_flag
_atom_site_refinement_flags
Y1 Y 0.87849(4) 0.23714(2) 0.866018(17) 0.04040(13) Uani 1 1 d .
N1 N 0.8646(3) 0.2672(2) 0.96291(14) 0.0429(8) Uani 1 1 d .
N2 N 0.8516(4) 0.1542(2) 1.02724(17) 0.0573(10) Uani 1 1 d .
N3 N 0.7825(3) 0.15182(18) 0.92208(15) 0.0475(9) Uani 1 1 d .
N4 N 0.9696(3) 0.2754(2) 0.73367(15) 0.0459(9) Uani 1 1 d .
N5 N 0.9777(3) 0.3065(2) 0.78970(15) 0.0490(9) Uani 1 1 d .
N6 N 1.0320(3) 0.14044(19) 0.77214(16) 0.0459(9) Uani 1 1 d .
N7 N 1.0092(3) 0.13526(19) 0.82956(15) 0.0451(9) Uani 1 1 d .
N8 N 0.7905(3) 0.17196(18) 0.72385(14) 0.0427(8) Uani 1 1 d .
N9 N 0.7353(3) 0.18969(19) 0.77270(15) 0.0446(9) Uani 1 1 d .
O1 O 1.1203(3) 0.26599(17) 0.91089(12) 0.0544(7) Uani 1 1 d .
O2 O 0.7191(3) 0.34307(16) 0.83278(13) 0.0574(8) Uani 1 1 d .
B1 B 0.9391(5) 0.1878(3) 0.7227(2) 0.0461(13) Uani 1 1 d .
H1 H 0.957(4) 0.174(2) 0.6772(18) 0.055 Uiso 1 1 d .
C1 C 0.8306(4) 0.1889(3) 0.9753(2) 0.0473(11) Uani 1 1 d .
C2 C 0.8143(4) 0.3253(3) 0.99199(18) 0.0456(11) Uani 1 1 d .
C3 C 0.8690(5) 0.4002(3) 0.9907(2) 0.0591(12) Uani 1 1 d .
H3A H 0.9447 0.4070 0.9738 0.071 Uiso 1 1 calc R
C4 C 0.8145(6) 0.4634(3) 1.0135(2) 0.0781(16) Uani 1 1 d .
H4A H 0.8520 0.5120 1.0108 0.094 Uiso 1 1 calc R
C5 C 0.7053(6) 0.4553(3) 1.0401(3) 0.0841(17) Uani 1 1 d .
H5A H 0.6683 0.4981 1.0556 0.101 Uiso 1 1 calc R
C6 C 0.6507(5) 0.3827(3) 1.0437(2) 0.0760(16) Uani 1 1 d .
H6A H 0.5770 0.3768 1.0621 0.091 Uiso 1 1 calc R
C7 C 0.7038(4) 0.3192(3) 1.02038(19) 0.0527(12) Uani 1 1 d .
H7A H 0.6653 0.2710 1.0236 0.063 Uiso 1 1 calc R
C8 C 0.9282(5) 0.1919(3) 1.08005(19) 0.0595(13) Uani 1 1 d .
H8A H 0.9385 0.2468 1.0715 0.071 Uiso 1 1 calc R
C9 C 1.0668(5) 0.1546(3) 1.0963(2) 0.0774(15) Uani 1 1 d .
H9A H 1.1130 0.1602 1.0635 0.116 Uiso 1 1 calc R
H9B H 1.0569 0.1007 1.1044 0.116 Uiso 1 1 calc R
H9C H 1.1180 0.1793 1.1312 0.116 Uiso 1 1 calc R
C10 C 0.8551(5) 0.1837(3) 1.1320(2) 0.0865(18) Uani 1 1 d .
H10A H 0.7686 0.2083 1.1219 0.130 Uiso 1 1 calc R
H10B H 0.9073 0.2078 1.1670 0.130 Uiso 1 1 calc R
H10C H 0.8433 0.1300 1.1399 0.130 Uiso 1 1 calc R
C11 C 0.7475(5) 0.0705(2) 0.9269(2) 0.0564(12) Uani 1 1 d .
H11A H 0.8200 0.0458 0.9557 0.068 Uiso 1 1 calc R
C12 C 0.7370(5) 0.0298(3) 0.8673(2) 0.0695(14) Uani 1 1 d .
H12A H 0.8209 0.0346 0.8539 0.104 Uiso 1 1 calc R
H12B H 0.6662 0.0528 0.8383 0.104 Uiso 1 1 calc R
H12C H 0.7173 -0.0239 0.8718 0.104 Uiso 1 1 calc R
C13 C 0.6162(5) 0.0610(3) 0.9500(2) 0.0821(17) Uani 1 1 d .
H13A H 0.6248 0.0860 0.9883 0.123 Uiso 1 1 calc R
H13B H 0.5980 0.0071 0.9542 0.123 Uiso 1 1 calc R
H13C H 0.5435 0.0842 0.9222 0.123 Uiso 1 1 calc R
C14 C 0.9969(5) 0.3308(3) 0.6957(2) 0.0569(12) Uani 1 1 d .
C15 C 1.0250(5) 0.3975(3) 0.7278(2) 0.0631(13) Uani 1 1 d .
H15A H 1.0481 0.4448 0.7133 0.076 Uiso 1 1 calc R
C16 C 1.0127(5) 0.3812(3) 0.7857(2) 0.0557(12) Uani 1 1 d .
C17 C 0.9867(5) 0.3167(3) 0.6306(2) 0.0774(16) Uani 1 1 d .
H17A H 0.9664 0.2632 0.6219 0.116 Uiso 1 1 calc R
H17B H 1.0708 0.3295 0.6194 0.116 Uiso 1 1 calc R
H17C H 0.9162 0.3482 0.6083 0.116 Uiso 1 1 calc R
C18 C 1.0261(6) 0.4331(3) 0.8385(2) 0.0791(16) Uani 1 1 d .
H18A H 1.0111 0.4041 0.8726 0.119 Uiso 1 1 calc R
H18B H 0.9609 0.4738 0.8302 0.119 Uiso 1 1 calc R
H18C H 1.1152 0.4548 0.8470 0.119 Uiso 1 1 calc R
C19 C 1.1380(4) 0.0954(3) 0.7665(2) 0.0511(11) Uani 1 1 d .
C20 C 1.1824(5) 0.0601(3) 0.8201(2) 0.0586(12) Uani 1 1 d .
H20A H 1.2536 0.0254 0.8293 0.070 Uiso 1 1 calc R
C21 C 1.1008(4) 0.0859(2) 0.8585(2) 0.0508(11) Uani 1 1 d .
C22 C 1.1923(5) 0.0903(3) 0.7101(2) 0.0704(14) Uani 1 1 d .
H22A H 1.1395 0.1224 0.6800 0.106 Uiso 1 1 calc R
H22B H 1.1880 0.0378 0.6965 0.106 Uiso 1 1 calc R
H22C H 1.2843 0.1075 0.7177 0.106 Uiso 1 1 calc R
C23 C 1.1082(5) 0.0662(3) 0.9236(2) 0.0652(13) Uani 1 1 d .
H23A H 1.0383 0.0933 0.9382 0.098 Uiso 1 1 calc R
H23B H 1.1944 0.0813 0.9463 0.098 Uiso 1 1 calc R
H23C H 1.0964 0.0116 0.9276 0.098 Uiso 1 1 calc R
C24 C 0.6918(5) 0.1455(2) 0.67911(19) 0.0486(11) Uani 1 1 d .
C25 C 0.5748(4) 0.1455(2) 0.6996(2) 0.0535(12) Uani 1 1 d .
H25A H 0.4908 0.1299 0.6786 0.064 Uiso 1 1 calc R
C26 C 0.6039(4) 0.1731(2) 0.75756(19) 0.0468(11) Uani 1 1 d .
C27 C 0.7166(5) 0.1216(3) 0.61924(19) 0.0736(15) Uani 1 1 d .
H27A H 0.8105 0.1278 0.6183 0.110 Uiso 1 1 calc R
H27B H 0.6638 0.1533 0.5888 0.110 Uiso 1 1 calc R
H27C H 0.6915 0.0685 0.6121 0.110 Uiso 1 1 calc R
C28 C 0.5103(4) 0.1860(3) 0.7996(2) 0.0658(14) Uani 1 1 d .
H28A H 0.5600 0.2052 0.8370 0.099 Uiso 1 1 calc R
H28B H 0.4676 0.1381 0.8062 0.099 Uiso 1 1 calc R
H28C H 0.4428 0.2230 0.7826 0.099 Uiso 1 1 calc R
C29 C 1.2350(4) 0.2633(3) 0.8816(2) 0.0667(13) Uani 1 1 d .
H29A H 1.2256 0.2208 0.8533 0.080 Uiso 1 1 calc R
H29B H 1.2418 0.3110 0.8601 0.080 Uiso 1 1 calc R
C30 C 1.3520(6) 0.2527(5) 0.9272(3) 0.146(3) Uani 1 1 d .
H30A H 1.4220 0.2886 0.9214 0.175 Uiso 1 1 calc R
H30B H 1.3861 0.2006 0.9256 0.175 Uiso 1 1 calc R
C31 C 1.3143(6) 0.2665(5) 0.9847(2) 0.131(3) Uani 1 1 d .
H31A H 1.3286 0.2204 1.0093 0.157 Uiso 1 1 calc R
H31B H 1.3680 0.3081 1.0058 0.157 Uiso 1 1 calc R
C32 C 1.1744(5) 0.2871(3) 0.9725(2) 0.0726(15) Uani 1 1 d .
H32A H 1.1641 0.3422 0.9781 0.087 Uiso 1 1 calc R
H32B H 1.1271 0.2598 0.9993 0.087 Uiso 1 1 calc R
C33 C 0.6299(6) 0.3764(3) 0.8670(2) 0.0844(17) Uani 1 1 d .
H33A H 0.6787 0.4114 0.8969 0.101 Uiso 1 1 calc R
H33B H 0.5890 0.3364 0.8874 0.101 Uiso 1 1 calc R
C34 C 0.5258(7) 0.4186(5) 0.8253(3) 0.132(3) Uani 1 1 d .
H34A H 0.5005 0.4654 0.8437 0.159 Uiso 1 1 calc R
H34B H 0.4462 0.3868 0.8131 0.159 Uiso 1 1 calc R
C35 C 0.5883(7) 0.4370(4) 0.7733(3) 0.116(2) Uani 1 1 d .
H35A H 0.5210 0.4400 0.7366 0.139 Uiso 1 1 calc R
H35B H 0.6373 0.4854 0.7792 0.139 Uiso 1 1 calc R
C36 C 0.6794(6) 0.3722(3) 0.7717(2) 0.0771(16) Uani 1 1 d .
H36A H 0.7582 0.3890 0.7567 0.093 Uiso 1 1 calc R
H36B H 0.6345 0.3320 0.7455 0.093 Uiso 1 1 calc R

loop_
_atom_site_aniso_label
_atom_site_aniso_U_11
_atom_site_aniso_U_22
_atom_site_aniso_U_33
_atom_site_aniso_U_23
_atom_site_aniso_U_13
_atom_site_aniso_U_12
Y1 0.0410(2) 0.0454(2) 0.0338(2) -0.0010(2) 0.00495(16) -0.0019(2)
N1 0.047(2) 0.0418(18) 0.0403(19) -0.0017(18) 0.0102(16) -0.0063(17)
N2 0.066(3) 0.058(2) 0.045(2) 0.005(2) 0.001(2) -0.009(2)
N3 0.055(2) 0.045(2) 0.042(2) 0.0011(18) 0.0078(18) -0.0058(17)
N4 0.045(2) 0.057(2) 0.0353(19) 0.0004(19) 0.0060(16) -0.0066(17)
N5 0.056(2) 0.050(2) 0.040(2) -0.0006(18) 0.0052(18) -0.0055(18)
N6 0.041(2) 0.050(2) 0.046(2) -0.0070(18) 0.0069(18) -0.0029(17)
N7 0.045(2) 0.052(2) 0.039(2) -0.0012(17) 0.0074(17) 0.0031(17)
N8 0.042(2) 0.050(2) 0.0335(19) -0.0012(17) 0.0028(17) -0.0011(17)
N9 0.038(2) 0.054(2) 0.041(2) -0.0067(17) 0.0043(17) -0.0045(17)
O1 0.0461(17) 0.077(2) 0.0406(16) -0.0098(16) 0.0093(14) -0.0092(16)
O2 0.061(2) 0.0612(19) 0.0454(18) 0.0025(16) 0.0006(16) 0.0137(16)
B1 0.046(3) 0.056(3) 0.036(3) -0.001(3) 0.006(2) 0.000(2)
C1 0.040(3) 0.056(3) 0.045(3) 0.002(2) 0.008(2) 0.000(2)
C2 0.045(3) 0.055(3) 0.034(2) 0.002(2) 0.002(2) -0.005(2)
C3 0.058(3) 0.066(3) 0.053(3) -0.012(3) 0.010(2) -0.010(3)
C4 0.099(5) 0.053(3) 0.084(4) -0.018(3) 0.021(4) -0.014(3)
C5 0.095(5) 0.071(4) 0.089(4) -0.032(3) 0.026(4) 0.003(3)
C6 0.072(4) 0.094(4) 0.068(4) -0.021(3) 0.029(3) -0.003(3)
C7 0.054(3) 0.063(3) 0.041(3) -0.002(2) 0.010(2) -0.003(2)
C8 0.065(3) 0.067(3) 0.043(3) 0.003(2) 0.001(2) -0.008(3)
C9 0.073(4) 0.086(4) 0.069(4) 0.007(3) 0.002(3) 0.009(3)
C10 0.081(4) 0.131(5) 0.047(3) -0.001(3) 0.012(3) -0.022(4)
C11 0.063(3) 0.049(3) 0.053(3) 0.003(2) -0.002(2) -0.015(2)
C12 0.078(4) 0.052(3) 0.072(4) -0.007(3) -0.001(3) -0.011(3)
C13 0.082(4) 0.078(4) 0.090(4) 0.002(3) 0.025(3) -0.030(3)
C14 0.053(3) 0.074(3) 0.044(3) 0.011(3) 0.011(2) -0.008(2)
C15 0.069(3) 0.060(3) 0.059(3) 0.015(3) 0.009(3) -0.016(3)
C16 0.061(3) 0.052(3) 0.052(3) 0.004(2) 0.006(2) -0.009(2)
C17 0.087(4) 0.101(4) 0.046(3) 0.010(3) 0.019(3) -0.014(3)
C18 0.111(5) 0.055(3) 0.071(4) -0.010(3) 0.018(3) -0.025(3)
C19 0.039(3) 0.056(3) 0.058(3) -0.009(2) 0.008(2) -0.004(2)
C20 0.051(3) 0.057(3) 0.065(3) -0.002(3) 0.004(3) 0.011(2)
C21 0.044(3) 0.052(3) 0.051(3) 0.000(2) -0.003(2) -0.002(2)
C22 0.055(3) 0.090(4) 0.070(3) -0.015(3) 0.022(3) 0.003(3)
C23 0.069(3) 0.064(3) 0.057(3) 0.017(3) 0.001(3) 0.005(3)
C24 0.054(3) 0.049(3) 0.038(2) 0.000(2) -0.002(2) -0.003(2)
C25 0.043(3) 0.058(3) 0.054(3) -0.004(2) -0.006(2) -0.006(2)
C26 0.044(3) 0.050(3) 0.045(3) -0.001(2) 0.008(2) -0.001(2)
C27 0.073(4) 0.104(4) 0.040(3) -0.015(3) 0.002(3) -0.014(3)
C28 0.047(3) 0.087(4) 0.062(3) -0.005(3) 0.007(3) -0.006(3)
C29 0.048(3) 0.098(4) 0.058(3) -0.012(3) 0.019(2) -0.015(3)
C30 0.058(4) 0.311(11) 0.069(4) -0.001(6) 0.013(3) 0.031(5)
C31 0.058(4) 0.273(10) 0.056(4) -0.015(5) 0.001(3) 0.013(5)
C32 0.054(3) 0.118(4) 0.042(3) -0.019(3) -0.001(2) -0.006(3)
C33 0.086(4) 0.103(4) 0.062(4) 0.000(3) 0.009(3) 0.034(4)
C34 0.123(6) 0.175(7) 0.094(5) 0.016(5) 0.010(5) 0.081(6)
C35 0.140(6) 0.116(5) 0.084(5) 0.021(4) 0.000(4) 0.062(5)
C36 0.089(4) 0.085(4) 0.053(3) 0.022(3) 0.002(3) 0.018(3)

loop_
_atom_type_symbol
_atom_type_description
_atom_type_scat_dispersion_real
_atom_type_scat_dispersion_imag
_atom_type_scat_source
C C 0.0033 0.0016 'International Tables Vol C Tables 4.2.6.8 and 6.1.1.4'
H H 0.0000 0.0000 'International Tables Vol C Tables 4.2.6.8 and 6.1.1.4'
B B 0.0013 0.0007 'International Tables Vol C Tables 4.2.6.8 and 6.1.1.4'
N N 0.0061 0.0033 'International Tables Vol C Tables 4.2.6.8 and 6.1.1.4'
Y Y -2.7962 3.5667 'International Tables Vol C Tables 4.2.6.8 and 6.1.1.4'
O O 0.0106 0.0060 'International Tables Vol C Tables 4.2.6.8 and 6.1.1.4'

loop_
_geom_angle_atom_site_label_1
_geom_angle_atom_site_label_2
_geom_angle_atom_site_label_3
_geom_angle
N3 Y1 N1 59.90(12)
N3 Y1 N7 92.31(12)
N1 Y1 N7 128.94(12)
N3 Y1 O2 109.16(11)
N1 Y1 O2 88.07(11)
N7 Y1 O2 142.99(11)
N3 Y1 N9 91.35(12)
N1 Y1 N9 140.04(11)
N7 Y1 N9 74.49(11)
O2 Y1 N9 75.20(11)
N3 Y1 N5 167.74(12)
N1 Y1 N5 132.22(12)
N7 Y1 N5 77.98(12)
O2 Y1 N5 75.80(11)
N9 Y1 N5 78.93(11)
N3 Y1 O1 112.81(11)
N1 Y1 O1 78.61(10)
N7 Y1 O1 74.51(10)
O2 Y1 O1 120.30(10)
N9 Y1 O1 141.09(10)
N5 Y1 O1 72.10(10)
N3 Y1 C1 29.80(12)
N1 Y1 C1 31.49(11)
N7 Y1 C1 106.87(12)
O2 Y1 C1 106.42(11)
N9 Y1 C1 119.95(12)
N5 Y1 C1 161.08(13)
O1 Y1 C1 91.30(11)
C2 N1 C1 118.4(3)
C2 N1 Y1 137.4(3)
C1 N1 Y1 92.1(2)
C1 N2 C8 120.6(4)
C1 N3 C11 115.6(4)
C1 N3 Y1 94.3(2)
C11 N3 Y1 143.1(3)
C14 N4 N5 109.4(3)
C14 N4 B1 130.2(4)
N5 N4 B1 120.4(3)
C16 N5 N4 106.4(3)
C16 N5 Y1 131.2(3)
N4 N5 Y1 120.1(2)
C19 N6 N7 109.7(3)
C19 N6 B1 127.9(4)
N7 N6 B1 122.3(3)
C21 N7 N6 106.4(3)
C21 N7 Y1 131.5(3)
N6 N7 Y1 118.6(2)
C24 N8 N9 109.1(3)
C24 N8 B1 128.8(4)
N9 N8 B1 122.0(3)
C26 N9 N8 106.6(3)
C26 N9 Y1 132.8(3)
N8 N9 Y1 120.6(2)
C32 O1 C29 105.6(3)
C32 O1 Y1 126.7(2)
C29 O1 Y1 127.7(2)
C33 O2 C36 107.2(3)
C33 O2 Y1 125.5(3)
C36 O2 Y1 126.3(3)
N8 B1 N6 110.4(4)
N8 B1 N4 109.6(4)
N6 B1 N4 109.0(4)
N8 B1 H1 109(2)
N6 B1 H1 112(2)
N4 B1 H1 107.1(19)
N2 C1 N3 123.4(4)
N2 C1 N1 127.4(4)
N3 C1 N1 108.8(4)
N2 C1 Y1 158.5(3)
N3 C1 Y1 55.9(2)
N1 C1 Y1 56.38(19)
N1 C2 C7 125.4(4)
N1 C2 C3 119.0(4)
C7 C2 C3 115.5(4)
C4 C3 C2 122.4(4)
C4 C3 H3A 118.8
C2 C3 H3A 118.8
C5 C4 C3 120.4(5)
C5 C4 H4A 119.8
C3 C4 H4A 119.8
C4 C5 C6 119.1(5)
C4 C5 H5A 120.5
C6 C5 H5A 120.5
C7 C6 C5 121.0(5)
C7 C6 H6A 119.5
C5 C6 H6A 119.5
C6 C7 C2 121.7(4)
C6 C7 H7A 119.2
C2 C7 H7A 119.2
N2 C8 C10 109.9(4)
N2 C8 C9 109.1(4)
C10 C8 C9 109.7(4)
N2 C8 H8A 109.4
C10 C8 H8A 109.4
C9 C8 H8A 109.4
C8 C9 H9A 109.5
C8 C9 H9B 109.5
H9A C9 H9B 109.5
C8 C9 H9C 109.5
H9A C9 H9C 109.5
H9B C9 H9C 109.5
C8 C10 H10A 109.5
C8 C10 H10B 109.5
H10A C10 H10B 109.5
C8 C10 H10C 109.5
H10A C10 H10C 109.5
H10B C10 H10C 109.5
N3 C11 C12 110.8(4)
N3 C11 C13 111.6(4)
C12 C11 C13 110.2(4)
N3 C11 H11A 108.0
C12 C11 H11A 108.0
C13 C11 H11A 108.0
C11 C12 H12A 109.5
C11 C12 H12B 109.5
H12A C12 H12B 109.5
C11 C12 H12C 109.5
H12A C12 H12C 109.5
H12B C12 H12C 109.5
C11 C13 H13A 109.5
C11 C13 H13B 109.5
H13A C13 H13B 109.5
C11 C13 H13C 109.5
H13A C13 H13C 109.5
H13B C13 H13C 109.5
N4 C14 C15 107.7(4)
N4 C14 C17 122.5(4)
C15 C14 C17 129.7(4)
C14 C15 C16 106.9(4)
C14 C15 H15A 126.6
C16 C15 H15A 126.6
N5 C16 C15 109.6(4)
N5 C16 C18 120.6(4)
C15 C16 C18 129.8(4)
C14 C17 H17A 109.5
C14 C17 H17B 109.5
H17A C17 H17B 109.5
C14 C17 H17C 109.5
H17A C17 H17C 109.5
H17B C17 H17C 109.5
C16 C18 H18A 109.5
C16 C18 H18B 109.5
H18A C18 H18B 109.5
C16 C18 H18C 109.5
H18A C18 H18C 109.5
H18B C18 H18C 109.5
N6 C19 C20 107.6(4)
N6 C19 C22 123.2(4)
C20 C19 C22 129.2(4)
C19 C20 C21 106.7(4)
C19 C20 H20A 126.6
C21 C20 H20A 126.6
N7 C21 C20 109.6(4)
N7 C21 C23 121.7(4)
C20 C21 C23 128.7(4)
C19 C22 H22A 109.5
C19 C22 H22B 109.5
H22A C22 H22B 109.5
C19 C22 H22C 109.5
H22A C22 H22C 109.5
H22B C22 H22C 109.5
C21 C23 H23A 109.5
C21 C23 H23B 109.5
H23A C23 H23B 109.5
C21 C23 H23C 109.5
H23A C23 H23C 109.5
H23B C23 H23C 109.5
C25 C24 N8 107.8(4)
C25 C24 C27 129.0(4)
N8 C24 C27 123.2(4)
C24 C25 C26 107.0(4)
C24 C25 H25A 126.5
C26 C25 H25A 126.5
N9 C26 C25 109.6(4)
N9 C26 C28 121.9(4)
C25 C26 C28 128.5(4)
C24 C27 H27A 109.5
C24 C27 H27B 109.5
H27A C27 H27B 109.5
C24 C27 H27C 109.5
H27A C27 H27C 109.5
H27B C27 H27C 109.5
C26 C28 H28A 109.5
C26 C28 H28B 109.5
H28A C28 H28B 109.5
C26 C28 H28C 109.5
H28A C28 H28C 109.5
H28B C28 H28C 109.5
C30 C29 O1 107.2(4)
C30 C29 H29A 110.3
O1 C29 H29A 110.3
C30 C29 H29B 110.3
O1 C29 H29B 110.3
H29A C29 H29B 108.5
C29 C30 C31 107.9(5)
C29 C30 H30A 110.1
C31 C30 H30A 110.1
C29 C30 H30B 110.1
C31 C30 H30B 110.1
H30A C30 H30B 108.4
C32 C31 C30 106.8(5)
C32 C31 H31A 110.4
C30 C31 H31A 110.4
C32 C31 H31B 110.4
C30 C31 H31B 110.4
H31A C31 H31B 108.6
C31 C32 O1 107.3(4)
C31 C32 H32A 110.3
O1 C32 H32A 110.3
C31 C32 H32B 110.3
O1 C32 H32B 110.3
H32A C32 H32B 108.5
O2 C33 C34 107.3(5)
O2 C33 H33A 110.2
C34 C33 H33A 110.2
O2 C33 H33B 110.2
C34 C33 H33B 110.2
H33A C33 H33B 108.5
C33 C34 C35 105.1(5)
C33 C34 H34A 110.7
C35 C34 H34A 110.7
C33 C34 H34B 110.7
C35 C34 H34B 110.7
H34A C34 H34B 108.8
C36 C35 C34 103.0(5)
C36 C35 H35A 111.2
C34 C35 H35A 111.2
C36 C35 H35B 111.2
C34 C35 H35B 111.2
H35A C35 H35B 109.1
C35 C36 O2 107.4(4)
C35 C36 H36A 110.2
O2 C36 H36A 110.2
C35 C36 H36B 110.2
O2 C36 H36B 110.2
H36A C36 H36B 108.5

loop_
_geom_bond_atom_site_label_1
_geom_bond_atom_site_label_2
_geom_bond_distance
Y1 N3 2.289(3)
Y1 N1 2.297(3)
Y1 N7 2.445(3)
Y1 O2 2.461(3)
Y1 N9 2.466(3)
Y1 N5 2.480(3)
Y1 O1 2.510(3)
Y1 C1 2.757(5)
N1 C2 1.356(5)
N1 C1 1.441(5)
N2 C1 1.305(5)
N2 C8 1.451(5)
N3 C1 1.374(5)
N3 C11 1.462(5)
N4 C14 1.355(5)
N4 N5 1.372(4)
N4 B1 1.558(6)
N5 C16 1.348(5)
N6 C19 1.353(5)
N6 N7 1.374(4)
N6 B1 1.552(6)
N7 C21 1.336(5)
N8 C24 1.359(5)
N8 N9 1.373(4)
N8 B1 1.534(6)
N9 C26 1.338(5)
O1 C32 1.448(5)
O1 C29 1.448(5)
O2 C33 1.425(5)
O2 C36 1.460(5)
B1 H1 1.11(4)
C2 C7 1.401(6)
C2 C3 1.413(6)
C3 C4 1.373(6)
C3 H3A 0.9300
C4 C5 1.367(7)
C4 H4A 0.9300
C5 C6 1.381(7)
C5 H5A 0.9300
C6 C7 1.375(6)
C6 H6A 0.9300
C7 H7A 0.9300
C8 C10 1.520(6)
C8 C9 1.522(6)
C8 H8A 0.9800
C9 H9A 0.9600
C9 H9B 0.9600
C9 H9C 0.9600
C10 H10A 0.9600
C10 H10B 0.9600
C10 H10C 0.9600
C11 C12 1.515(6)
C11 C13 1.530(6)
C11 H11A 0.9800
C12 H12A 0.9600
C12 H12B 0.9600
C12 H12C 0.9600
C13 H13A 0.9600
C13 H13B 0.9600
C13 H13C 0.9600
C14 C15 1.366(6)
C14 C17 1.486(6)
C15 C16 1.378(6)
C15 H15A 0.9300
C16 C18 1.485(6)
C17 H17A 0.9600
C17 H17B 0.9600
C17 H17C 0.9600
C18 H18A 0.9600
C18 H18B 0.9600
C18 H18C 0.9600
C19 C20 1.360(6)
C19 C22 1.494(6)
C20 C21 1.389(6)
C20 H20A 0.9300
C21 C23 1.506(6)
C22 H22A 0.9600
C22 H22B 0.9600
C22 H22C 0.9600
C23 H23A 0.9600
C23 H23B 0.9600
C23 H23C 0.9600
C24 C25 1.355(6)
C24 C27 1.492(6)
C25 C26 1.380(6)
C25 H25A 0.9300
C26 C28 1.489(6)
C27 H27A 0.9600
C27 H27B 0.9600
C27 H27C 0.9600
C28 H28A 0.9600
C28 H28B 0.9600
C28 H28C 0.9600
C29 C30 1.424(7)
C29 H29A 0.9700
C29 H29B 0.9700
C30 C31 1.454(7)
C30 H30A 0.9700
C30 H30B 0.9700
C31 C32 1.433(7)
C31 H31A 0.9700
C31 H31B 0.9700
C32 H32A 0.9700
C32 H32B 0.9700
C33 C34 1.466(7)
C33 H33A 0.9700
C33 H33B 0.9700
C34 C35 1.483(8)
C34 H34A 0.9700
C34 H34B 0.9700
C35 C36 1.456(7)
C35 H35A 0.9700
C35 H35B 0.9700
C36 H36A 0.9700
C36 H36B 0.9700
